data_2023257
loop_
_publ_author_name
'N\"ather, Christian'
'Jess, Inke'

_publ_section_title
;
 Synthesis and crystal structure of
 poly[[\m-chlorido-\m-(2,3-dimethylpyrazine)-copper(I)] ethanol
 hemisolvate], which shows a new isomeric CuCl(2,3-dimethylpyrazine)
 network
;
_journal_coeditor_code NX2014
_journal_issue 10
_journal_name_full 'Acta Crystallographica Section E Crystallographic Communications'
_journal_paper_doi 10.1107/S2056989024009174
_journal_volume 80
_journal_year 2024
_chemical_formula_iupac '[Cu Cl (C6 H8 N2)], 0.5C2 H6 O'
_chemical_formula_moiety 'C6 H8 Cl Cu N2, 0.5(C2 H6 O)'
_chemical_formula_sum 'C7 H11 Cl Cu N2 O0.5'
_chemical_formula_weight 230.17
_chemical_name_systematic
;
Poly[[\m-chlorido-\m-(2,3-dimethylpyrazine)-copper(I)] ethanol hemisolvate]
;
_space_group_crystal_system monoclinic
_space_group_IT_number 14
_space_group_name_Hall '-P 2ybc'
_space_group_name_H-M_alt 'P 1 21/c 1'
_atom_sites_solution_hydrogens mixed
_audit_creation_method
;
Olex2 1.3-ac4
(compiled 2020.03.28 svn.rd84adfe8 for Rigaku Oxford Diffraction, GUI svn.r6032)
;
_cell_angle_alpha 90
_cell_angle_beta 92.253(9)
_cell_angle_gamma 90
_cell_formula_units_Z 8
_cell_length_a 7.0557(5)
_cell_length_b 14.5923(8)
_cell_length_c 17.4171(13)
_cell_measurement_reflns_used 4230
_cell_measurement_temperature 170(2)
_cell_measurement_theta_max 28.085
_cell_measurement_theta_min 2.340
_cell_volume 1791.9(2)
_computing_cell_refinement
;
X-Area (Stoe, 2008)
;
_computing_data_collection
;
X-Area (Stoe, 2008)
;
_computing_data_reduction
;
X-Area (Stoe, 2008)
;
_computing_molecular_graphics
;
DIAMOND (Brandenburg, 1999) and XP in <i>SHELXTL-PC</i> (Sheldrick,
2008)
;
_computing_publication_material
;
Publcif (Westrip, 2010)
;
_computing_structure_refinement
;
<i>SHELXL2016/6</i> (Sheldrick, 2015b)
;
_computing_structure_solution
;
<i>SHELXT2014/4</i> (Sheldrick, 2015a)
;
_diffrn_ambient_temperature 170.15
_diffrn_measured_fraction_theta_full 0.984
_diffrn_measured_fraction_theta_max 0.970
_diffrn_measurement_device_type 'Stoe IPDS-2'
_diffrn_measurement_method 'Omega scans'
_diffrn_radiation_type MoK\a
_diffrn_radiation_wavelength 0.71073
_diffrn_reflns_av_R_equivalents 0.0579
_diffrn_reflns_av_unetI/netI 0.0410
_diffrn_reflns_limit_h_max 9
_diffrn_reflns_limit_h_min -8
_diffrn_reflns_limit_k_max 19
_diffrn_reflns_limit_k_min -17
_diffrn_reflns_limit_l_max 22
_diffrn_reflns_limit_l_min -22
_diffrn_reflns_number 16726
_diffrn_reflns_theta_full 25.242
_diffrn_reflns_theta_max 28.085
_diffrn_reflns_theta_min 2.340
_exptl_absorpt_coefficient_mu 2.679
_exptl_absorpt_correction_T_max 0.7288
_exptl_absorpt_correction_T_min 0.6031
_exptl_absorpt_correction_type numerical
_exptl_absorpt_process_details
;
(X-Shape and X-Red 32; Stoe, 2008)
;
_exptl_crystal_colour orange
_exptl_crystal_density_diffrn 1.706
_exptl_crystal_density_method 'not measured'
_exptl_crystal_description block
_exptl_crystal_F_000 936
_exptl_crystal_size_max 0.4
_exptl_crystal_size_mid 0.3
_exptl_crystal_size_min 0.25
_refine_diff_density_max 1.053
_refine_diff_density_min -0.666
_refine_ls_extinction_coef 0.0066(9)
_refine_ls_extinction_expression Fc^*^=kFc[1+0.001xFc^2^\l^3^/sin(2\q)]^-1/4^
_refine_ls_extinction_method
;
<i>SHELXL2016/6</i> (Sheldrick, 2015b)
;
_refine_ls_goodness_of_fit_ref 1.014
_refine_ls_hydrogen_treatment constr
_refine_ls_matrix_type full
_refine_ls_number_parameters 243
_refine_ls_number_reflns 4230
_refine_ls_number_restraints 21
_refine_ls_restrained_S_all 1.013
_refine_ls_R_factor_all 0.0558
_refine_ls_R_factor_gt 0.0378
_refine_ls_shift/su_max 0.001
_refine_ls_shift/su_mean 0.000
_refine_ls_structure_factor_coef Fsqd
_refine_ls_weighting_details 'w=1/[\s^2^(Fo^2^)+(0.0621P)^2^+0.2650P] where P=(Fo^2^+2Fc^2^)/3'
_refine_ls_weighting_scheme calc
_refine_ls_wR_factor_gt 0.0917
_refine_ls_wR_factor_ref 0.0998
_reflns_number_gt 3278
_reflns_number_total 4230
_reflns_threshold_expression 'I > 2\s(I)'
_cod_data_source_file nx2014.cif
_cod_data_source_block I
_cod_original_formula_sum 'C7 H11 Cl Cu N2 O0.50'
_cod_database_code 2023257
_shelx_space_group_comment
;
The symmetry employed for this shelxl refinement is uniquely defined
by the following loop, which should always be used as a source of
symmetry information in preference to the above space-group names.
They are only intended as comments.
;

loop_
_space_group_symop_operation_xyz
'x, y, z'
'-x, y+1/2, -z+1/2'
'-x, -y, -z'
'x, -y-1/2, z-1/2'

loop_
_atom_site_type_symbol
_atom_site_label
_atom_site_fract_x
_atom_site_fract_y
_atom_site_fract_z
_atom_site_U_iso_or_equiv
_atom_site_adp_type
_atom_site_calc_flag
_atom_site_occupancy
_atom_site_disorder_assembly
_atom_site_disorder_group
Cu Cu1 0.78188(6) 0.47540(2) 0.68448(2) 0.01808(12) Uani d 1 . .
Cu Cu2 0.71798(6) 0.66110(3) 0.62144(2) 0.02162(13) Uani d 1 . .
Cl Cl1 0.50112(10) 0.53390(5) 0.61872(4) 0.01799(16) Uani d 1 . .
Cl Cl2 0.93604(11) 0.61192(5) 0.72751(4) 0.02134(17) Uani d 1 . .
N N1 0.9212(4) 0.41035(16) 0.59795(13) 0.0137(5) Uani d 1 . .
C C1 1.0935(4) 0.37340(19) 0.60741(17) 0.0146(5) Uani d 1 . .
C C2 1.1961(4) 0.34341(19) 0.54407(17) 0.0152(5) Uani d 1 . .
N N2 1.1223(4) 0.35171(16) 0.47210(14) 0.0145(5) Uani d 1 . .
C C3 0.9452(4) 0.38599(19) 0.46354(16) 0.0151(5) Uani d 1 . .
H H3 0.887739 0.390104 0.413414 0.018 Uiso calc 1 . .
C C4 0.8454(4) 0.41518(19) 0.52532(16) 0.0151(5) Uani d 1 . .
H H4 0.721120 0.439149 0.516909 0.018 Uiso calc 1 . .
C C5 1.1757(5) 0.3646(2) 0.68748(17) 0.0214(6) Uani d 1 . .
H H5A 1.096504 0.398317 0.722833 0.032 Uiso calc 0.5 . .
H H5B 1.304413 0.389971 0.689939 0.032 Uiso calc 0.5 . .
H H5C 1.180087 0.299793 0.702159 0.032 Uiso calc 0.5 . .
H H5D 1.290832 0.327071 0.687121 0.032 Uiso calc 0.5 . .
H H5E 1.082923 0.335416 0.720015 0.032 Uiso calc 0.5 . .
H H5F 1.207250 0.425594 0.707795 0.032 Uiso calc 0.5 . .
C C6 1.3878(5) 0.3008(2) 0.55575(19) 0.0222(6) Uani d 1 . .
H H6A 1.457658 0.306373 0.508440 0.033 Uiso calc 0.5 . .
H H6B 1.373623 0.235865 0.568711 0.033 Uiso calc 0.5 . .
H H6C 1.457764 0.332212 0.597738 0.033 Uiso calc 0.5 . .
H H6D 1.401705 0.276593 0.608153 0.033 Uiso calc 0.5 . .
H H6E 1.485740 0.347102 0.547881 0.033 Uiso calc 0.5 . .
H H6F 1.401599 0.250755 0.518855 0.033 Uiso calc 0.5 . .
N N11 0.6763(4) 0.39165(16) 0.76792(14) 0.0157(5) Uani d 1 . .
C C11 0.5375(4) 0.41740(19) 0.81394(16) 0.0157(6) Uani d 1 . .
C C12 0.4226(4) 0.3518(2) 0.84878(16) 0.0170(6) Uani d 1 . .
N N12 0.4515(4) 0.26194(16) 0.83942(14) 0.0164(5) Uani d 1 . .
C C13 0.5989(5) 0.2370(2) 0.79683(18) 0.0191(6) Uani d 1 . .
H H13 0.628090 0.173794 0.791745 0.023 Uiso calc 1 . .
C C14 0.7076(5) 0.3006(2) 0.76071(18) 0.0206(6) Uani d 1 . .
H H14 0.807457 0.280241 0.729885 0.025 Uiso calc 1 . .
C C15 0.5046(6) 0.5175(2) 0.8253(2) 0.0280(7) Uani d 1 . .
H H15A 0.610176 0.552254 0.804847 0.042 Uiso calc 0.5 . .
H H15B 0.496102 0.530378 0.880324 0.042 Uiso calc 0.5 . .
H H15C 0.385951 0.535553 0.798348 0.042 Uiso calc 0.5 . .
H H15D 0.384643 0.526536 0.850832 0.042 Uiso calc 0.5 . .
H H15E 0.498718 0.548412 0.775355 0.042 Uiso calc 0.5 . .
H H15F 0.608868 0.543238 0.857332 0.042 Uiso calc 0.5 . .
C C16 0.2612(6) 0.3801(2) 0.8967(2) 0.0345(9) Uani d 1 . .
H H16A 0.167282 0.330600 0.897336 0.052 Uiso calc 0.5 . .
H H16B 0.201857 0.435436 0.874824 0.052 Uiso calc 0.5 . .
H H16C 0.308577 0.392655 0.949267 0.052 Uiso calc 0.5 . .
H H16D 0.284528 0.441861 0.916949 0.052 Uiso calc 0.5 . .
H H16E 0.249954 0.337025 0.939461 0.052 Uiso calc 0.5 . .
H H16F 0.143234 0.379806 0.865018 0.052 Uiso calc 0.5 . .
O O1 -0.0035(15) 0.5719(6) 0.9050(5) 0.085(3) Uani d 0.549(9) A 1
H H1 -0.064317 0.583978 0.861134 0.127 Uiso d 0.549(9) A 1
C C21 0.1135(13) 0.6449(7) 0.9304(6) 0.0394(19) Uani d 0.549(9) A 1
H H21A 0.036154 0.701227 0.933706 0.047 Uiso calc 0.549(9) A 1
H H21B 0.211718 0.655766 0.892405 0.047 Uiso calc 0.549(9) A 1
C C22 0.209(3) 0.6259(12) 1.0078(9) 0.048(3) Uani d 0.549(9) A 1
H H22A 0.127327 0.586258 1.037764 0.072 Uiso calc 0.549(9) A 1
H H22B 0.230508 0.683818 1.035287 0.072 Uiso calc 0.549(9) A 1
H H22C 0.330546 0.595308 1.000773 0.072 Uiso calc 0.549(9) A 1
O O1' 0.2744(15) 0.5440(6) 1.0252(5) 0.067(3) Uani d 0.451(9) A 2
H H1' 0.188987 0.511696 1.043788 0.101 Uiso d 0.451(9) A 2
C C21' 0.200(3) 0.6295(13) 1.0044(8) 0.043(2) Uani d 0.451(9) A 2
H H21C 0.307017 0.669614 0.991192 0.052 Uiso calc 0.451(9) A 2
H H21D 0.142396 0.656268 1.050232 0.052 Uiso calc 0.451(9) A 2
C C22' 0.054(2) 0.6334(9) 0.9387(7) 0.045(2) Uani d 0.451(9) A 2
H H22D 0.104732 0.668114 0.895999 0.068 Uiso calc 0.451(9) A 2
H H22E -0.061256 0.663527 0.955912 0.068 Uiso calc 0.451(9) A 2
H H22F 0.022724 0.570994 0.921519 0.068 Uiso calc 0.451(9) A 2

loop_
_atom_site_aniso_label
_atom_site_aniso_U_11
_atom_site_aniso_U_22
_atom_site_aniso_U_33
_atom_site_aniso_U_12
_atom_site_aniso_U_13
_atom_site_aniso_U_23
Cu1 0.0204(2) 0.0183(2) 0.01597(19) -0.00030(14) 0.00639(14) 0.00095(13)
Cu2 0.0211(2) 0.0198(2) 0.0248(2) 0.00221(14) 0.01132(15) -0.00322(14)
Cl1 0.0147(4) 0.0174(3) 0.0219(3) 0.0010(2) 0.0017(2) -0.0021(2)
Cl2 0.0239(4) 0.0218(4) 0.0183(3) -0.0067(3) 0.0009(3) -0.0019(3)
N1 0.0137(13) 0.0139(11) 0.0136(11) -0.0018(8) 0.0026(9) -0.0003(8)
C1 0.0142(15) 0.0123(12) 0.0174(13) -0.0030(10) 0.0012(10) 0.0020(10)
C2 0.0118(14) 0.0115(12) 0.0225(14) 0.0007(10) 0.0027(10) 0.0009(10)
N2 0.0151(13) 0.0115(11) 0.0173(11) 0.0001(8) 0.0042(9) 0.0000(9)
C3 0.0141(15) 0.0158(13) 0.0155(13) -0.0015(10) 0.0025(10) 0.0007(10)
C4 0.0129(15) 0.0150(13) 0.0176(13) 0.0009(10) 0.0025(10) 0.0012(10)
C5 0.0191(17) 0.0283(16) 0.0168(14) 0.0002(12) 0.0003(11) 0.0031(11)
C6 0.0147(16) 0.0234(16) 0.0289(16) 0.0070(11) 0.0044(12) 0.0014(12)
N11 0.0160(13) 0.0163(12) 0.0153(11) 0.0003(9) 0.0054(9) 0.0026(9)
C11 0.0182(16) 0.0155(13) 0.0135(13) 0.0009(10) 0.0032(10) 0.0011(10)
C12 0.0187(16) 0.0180(14) 0.0149(13) 0.0009(11) 0.0070(11) 0.0021(10)
N12 0.0167(13) 0.0148(11) 0.0181(12) -0.0013(9) 0.0054(9) 0.0029(9)
C13 0.0202(16) 0.0142(13) 0.0235(14) 0.0002(11) 0.0088(11) 0.0001(11)
C14 0.0216(17) 0.0154(14) 0.0256(15) 0.0021(11) 0.0114(12) -0.0002(11)
C15 0.040(2) 0.0151(14) 0.0301(17) 0.0030(13) 0.0179(15) 0.0020(12)
C16 0.037(2) 0.0229(17) 0.046(2) 0.0030(14) 0.0295(18) 0.0040(15)
O1 0.114(5) 0.078(4) 0.059(4) -0.032(4) -0.040(4) 0.022(3)
C21 0.027(4) 0.048(3) 0.043(3) 0.019(2) 0.000(3) -0.002(2)
C22 0.052(6) 0.044(4) 0.048(3) 0.016(3) -0.012(4) -0.002(3)
O1' 0.078(5) 0.050(3) 0.074(5) -0.006(3) -0.007(4) -0.002(3)
C21' 0.052(5) 0.049(3) 0.030(3) -0.007(3) 0.029(3) 0.001(3)
C22' 0.057(5) 0.049(4) 0.032(3) 0.007(4) 0.026(3) -0.013(3)

loop_
_atom_type_symbol
_atom_type_description
_atom_type_scat_dispersion_real
_atom_type_scat_dispersion_imag
_atom_type_scat_source
C C 0.0033 0.0016 'International Tables Vol C Tables 4.2.6.8 and 6.1.1.4'
H H 0.0000 0.0000 'International Tables Vol C Tables 4.2.6.8 and 6.1.1.4'
Cl Cl 0.1484 0.1585 'International Tables Vol C Tables 4.2.6.8 and 6.1.1.4'
Cu Cu 0.3201 1.2651 'International Tables Vol C Tables 4.2.6.8 and 6.1.1.4'
N N 0.0061 0.0033 'International Tables Vol C Tables 4.2.6.8 and 6.1.1.4'
O O 0.0106 0.0060 'International Tables Vol C Tables 4.2.6.8 and 6.1.1.4'

loop_
_geom_angle_atom_site_label_1
_geom_angle_atom_site_label_2
_geom_angle_atom_site_label_3
_geom_angle_site_symmetry_1
_geom_angle_site_symmetry_3
_geom_angle
_geom_angle_publ_flag
Cl1 Cu1 Cu2 . . 52.14(2) ?
Cl2 Cu1 Cu2 . . 53.79(2) ?
Cl2 Cu1 Cl1 . . 102.17(3) ?
N1 Cu1 Cu2 . . 102.76(7) ?
N1 Cu1 Cl1 . . 102.87(7) ?
N1 Cu1 Cl2 . . 113.00(7) ?
N11 Cu1 Cu2 . . 138.82(7) ?
N11 Cu1 Cl1 . . 103.44(8) ?
N11 Cu1 Cl2 . . 116.64(7) ?
N11 Cu1 N1 . . 115.99(10) ?
Cl1 Cu2 Cu1 . . 52.16(2) ?
Cl1 Cu2 Cl2 . . 99.68(3) ?
Cl2 Cu2 Cu1 . . 51.10(2) ?
N2 Cu2 Cu1 3_766 . 97.63(7) ?
N2 Cu2 Cl1 3_766 . 106.65(7) ?
N2 Cu2 Cl2 3_766 . 103.03(8) ?
N2 Cu2 N12 3_766 2_656 133.66(10) ?
N12 Cu2 Cu1 2_656 . 128.59(7) ?
N12 Cu2 Cl1 2_656 . 100.57(8) ?
N12 Cu2 Cl2 2_656 . 108.53(8) ?
Cu2 Cl1 Cu1 . . 75.70(3) ?
Cu1 Cl2 Cu2 . . 75.11(3) ?
C1 N1 Cu1 . . 123.63(19) ?
C1 N1 C4 . . 117.4(2) ?
C4 N1 Cu1 . . 118.4(2) ?
N1 C1 C2 . . 121.4(3) ?
N1 C1 C5 . . 117.9(3) ?
C2 C1 C5 . . 120.7(3) ?
C1 C2 C6 . . 120.7(3) ?
N2 C2 C1 . . 120.6(3) ?
N2 C2 C6 . . 118.6(3) ?
C2 N2 Cu2 . 3_766 122.3(2) ?
C2 N2 C3 . . 117.4(2) ?
C3 N2 Cu2 . 3_766 119.17(19) ?
N2 C3 H3 . . 119.0 ?
N2 C3 C4 . . 121.9(3) ?
C4 C3 H3 . . 119.0 ?
N1 C4 C3 . . 121.2(3) ?
N1 C4 H4 . . 119.4 ?
C3 C4 H4 . . 119.4 ?
C1 C5 H5A . . 109.5 ?
C1 C5 H5B . . 109.5 ?
C1 C5 H5C . . 109.5 ?
C1 C5 H5D . . 109.5 ?
C1 C5 H5E . . 109.5 ?
C1 C5 H5F . . 109.5 ?
H5A C5 H5B . . 109.5 ?
H5A C5 H5C . . 109.5 ?
H5A C5 H5D . . 141.1 ?
H5A C5 H5E . . 56.3 ?
H5A C5 H5F . . 56.3 ?
H5B C5 H5C . . 109.5 ?
H5B C5 H5D . . 56.3 ?
H5B C5 H5E . . 141.1 ?
H5B C5 H5F . . 56.3 ?
H5C C5 H5D . . 56.3 ?
H5C C5 H5E . . 56.3 ?
H5C C5 H5F . . 141.1 ?
H5D C5 H5E . . 109.5 ?
H5D C5 H5F . . 109.5 ?
H5E C5 H5F . . 109.5 ?
C2 C6 H6A . . 109.5 ?
C2 C6 H6B . . 109.5 ?
C2 C6 H6C . . 109.5 ?
C2 C6 H6D . . 109.5 ?
C2 C6 H6E . . 109.5 ?
C2 C6 H6F . . 109.5 ?
H6A C6 H6B . . 109.5 ?
H6A C6 H6C . . 109.5 ?
H6A C6 H6D . . 141.1 ?
H6A C6 H6E . . 56.3 ?
H6A C6 H6F . . 56.3 ?
H6B C6 H6C . . 109.5 ?
H6B C6 H6D . . 56.3 ?
H6B C6 H6E . . 141.1 ?
H6B C6 H6F . . 56.3 ?
H6C C6 H6D . . 56.3 ?
H6C C6 H6E . . 56.3 ?
H6C C6 H6F . . 141.1 ?
H6D C6 H6E . . 109.5 ?
H6D C6 H6F . . 109.5 ?
H6E C6 H6F . . 109.5 ?
C11 N11 Cu1 . . 123.18(19) ?
C11 N11 C14 . . 117.1(2) ?
C14 N11 Cu1 . . 116.86(19) ?
N11 C11 C12 . . 120.9(3) ?
N11 C11 C15 . . 118.3(3) ?
C12 C11 C15 . . 120.8(3) ?
C11 C12 C16 . . 121.1(3) ?
N12 C12 C11 . . 121.4(3) ?
N12 C12 C16 . . 117.4(3) ?
C12 N12 Cu2 . 2_646 125.1(2) ?
C12 N12 C13 . . 117.1(2) ?
C13 N12 Cu2 . 2_646 117.7(2) ?
N12 C13 H13 . . 119.1 ?
N12 C13 C14 . . 121.7(3) ?
C14 C13 H13 . . 119.1 ?
N11 C14 C13 . . 121.7(3) ?
N11 C14 H14 . . 119.2 ?
C13 C14 H14 . . 119.2 ?
C11 C15 H15A . . 109.5 ?
C11 C15 H15B . . 109.5 ?
C11 C15 H15C . . 109.5 ?
C11 C15 H15D . . 109.5 ?
C11 C15 H15E . . 109.5 ?
C11 C15 H15F . . 109.5 ?
H15A C15 H15B . . 109.5 ?
H15A C15 H15C . . 109.5 ?
H15A C15 H15D . . 141.1 ?
H15A C15 H15E . . 56.3 ?
H15A C15 H15F . . 56.3 ?
H15B C15 H15C . . 109.5 ?
H15B C15 H15D . . 56.3 ?
H15B C15 H15E . . 141.1 ?
H15B C15 H15F . . 56.3 ?
H15C C15 H15D . . 56.3 ?
H15C C15 H15E . . 56.3 ?
H15C C15 H15F . . 141.1 ?
H15D C15 H15E . . 109.5 ?
H15D C15 H15F . . 109.5 ?
H15E C15 H15F . . 109.5 ?
C12 C16 H16A . . 109.5 ?
C12 C16 H16B . . 109.5 ?
C12 C16 H16C . . 109.5 ?
C12 C16 H16D . . 109.5 ?
C12 C16 H16E . . 109.5 ?
C12 C16 H16F . . 109.5 ?
H16A C16 H16B . . 109.5 ?
H16A C16 H16C . . 109.5 ?
H16A C16 H16D . . 141.1 ?
H16A C16 H16E . . 56.3 ?
H16A C16 H16F . . 56.3 ?
H16B C16 H16C . . 109.5 ?
H16B C16 H16D . . 56.3 ?
H16B C16 H16E . . 141.1 ?
H16B C16 H16F . . 56.3 ?
H16C C16 H16D . . 56.3 ?
H16C C16 H16E . . 56.3 ?
H16C C16 H16F . . 141.1 ?
H16D C16 H16E . . 109.5 ?
H16D C16 H16F . . 109.5 ?
H16E C16 H16F . . 109.5 ?
C21 O1 H1 . . 112.5 ?
O1 C21 H21A . . 109.2 ?
O1 C21 H21B . . 109.2 ?
O1 C21 C22 . . 112.2(12) ?
H21A C21 H21B . . 107.9 ?
C22 C21 H21A . . 109.2 ?
C22 C21 H21B . . 109.2 ?
C21 C22 H22A . . 109.5 ?
C21 C22 H22B . . 109.5 ?
C21 C22 H22C . . 109.5 ?
H22A C22 H22B . . 109.5 ?
H22A C22 H22C . . 109.5 ?
H22B C22 H22C . . 109.5 ?
C21' O1' H1' . . 109.4 ?
O1' C21' H21C . . 107.8 ?
O1' C21' H21D . . 107.8 ?
O1' C21' C22' . . 117.9(16) ?
H21C C21' H21D . . 107.2 ?
C22' C21' H21C . . 107.8 ?
C22' C21' H21D . . 107.8 ?
C21' C22' H22D . . 109.5 ?
C21' C22' H22E . . 109.5 ?
C21' C22' H22F . . 109.5 ?
H22D C22' H22E . . 109.5 ?
H22D C22' H22F . . 109.5 ?
H22E C22' H22F . . 109.5 ?

loop_
_geom_bond_atom_site_label_1
_geom_bond_atom_site_label_2
_geom_bond_site_symmetry_2
_geom_bond_distance
_geom_bond_publ_flag
Cu1 Cu2 . 2.9516(5) y
Cu1 Cl1 . 2.4055(8) y
Cu1 Cl2 . 2.3768(8) y
Cu1 N1 . 2.063(2) y
Cu1 N11 . 2.061(2) y
Cu2 Cl1 . 2.4047(8) y
Cu2 Cl2 . 2.4641(9) y
Cu2 N2 3_766 2.026(2) y
Cu2 N12 2_656 2.031(2) y
N1 C1 . 1.334(4) ?
N1 C4 . 1.356(4) ?
C1 C2 . 1.412(4) ?
C1 C5 . 1.495(4) ?
C2 N2 . 1.344(4) ?
C2 C6 . 1.496(4) ?
N2 C3 . 1.349(4) ?
C3 H3 . 0.9500 ?
C3 C4 . 1.377(4) ?
C4 H4 . 0.9500 ?
C5 H5A . 0.9800 ?
C5 H5B . 0.9800 ?
C5 H5C . 0.9800 ?
C5 H5D . 0.9800 ?
C5 H5E . 0.9800 ?
C5 H5F . 0.9800 ?
C6 H6A . 0.9800 ?
C6 H6B . 0.9800 ?
C6 H6C . 0.9800 ?
C6 H6D . 0.9800 ?
C6 H6E . 0.9800 ?
C6 H6F . 0.9800 ?
N11 C11 . 1.343(4) ?
N11 C14 . 1.353(4) ?
C11 C12 . 1.407(4) ?
C11 C15 . 1.494(4) ?
C12 N12 . 1.338(4) ?
C12 C16 . 1.496(4) ?
N12 C13 . 1.351(4) ?
C13 H13 . 0.9500 ?
C13 C14 . 1.373(4) ?
C14 H14 . 0.9500 ?
C15 H15A . 0.9800 ?
C15 H15B . 0.9800 ?
C15 H15C . 0.9800 ?
C15 H15D . 0.9800 ?
C15 H15E . 0.9800 ?
C15 H15F . 0.9800 ?
C16 H16A . 0.9800 ?
C16 H16B . 0.9800 ?
C16 H16C . 0.9800 ?
C16 H16D . 0.9800 ?
C16 H16E . 0.9800 ?
C16 H16F . 0.9800 ?
O1 H1 . 0.8792 ?
O1 C21 . 1.408(13) ?
C21 H21A . 0.9900 ?
C21 H21B . 0.9900 ?
C21 C22 . 1.508(11) ?
C22 H22A . 0.9800 ?
C22 H22B . 0.9800 ?
C22 H22C . 0.9800 ?
O1' H1' . 0.8401 ?
O1' C21' . 1.396(18) ?
C21' H21C . 0.9900 ?
C21' H21D . 0.9900 ?
C21' C22' . 1.512(14) ?
C22' H22D . 0.9800 ?
C22' H22E . 0.9800 ?
C22' H22F . 0.9800 ?

loop_
_geom_hbond_atom_site_label_D
_geom_hbond_atom_site_label_H
_geom_hbond_atom_site_label_A
_geom_hbond_site_symmetry_A
_geom_hbond_distance_DH
_geom_hbond_distance_HA
_geom_hbond_distance_DA
_geom_hbond_angle_DHA
C3 H3 Cl2 3_766 0.95 2.79 3.463(3) 128.1
C4 H4 Cl1 . 0.95 2.77 3.444(3) 128.4
C4 H4 Cl1 3_666 0.95 2.81 3.513(3) 131.5
C5 H5B Cl1 1_655 0.98 2.83 3.609(3) 136.9
C6 H6C Cl1 1_655 0.98 2.98 3.653(3) 126.9
C13 H13 Cl1 2_646 0.95 2.75 3.395(3) 126.2
C15 H15A Cl2 . 0.98 2.85 3.805(4) 166.0
C15 H15B O1' 3_667 0.98 2.51 3.114(10) 119.7
C15 H15E Cl1 . 0.98 2.74 3.606(4) 148.0
C16 H16B O1 . 0.98 2.53 3.372(11) 143.9
C16 H16D O1' . 0.98 2.41 3.275(10) 147.4
O1 H1 Cl2 1_455 0.88 2.36 3.158(7) 150.6

loop_
_geom_torsion_atom_site_label_1
_geom_torsion_atom_site_label_2
_geom_torsion_atom_site_label_3
_geom_torsion_atom_site_label_4
_geom_torsion_site_symmetry_1
_geom_torsion_site_symmetry_2
_geom_torsion_site_symmetry_3
_geom_torsion_site_symmetry_4
_geom_torsion
_geom_torsion_publ_flag
Cu1 N1 C1 C2 . . . . -169.2(2) ?
Cu1 N1 C1 C5 . . . . 10.7(4) ?
Cu1 N1 C4 C3 . . . . 169.7(2) ?
Cu1 N11 C11 C12 . . . . 156.2(2) ?
Cu1 N11 C11 C15 . . . . -22.1(4) ?
Cu1 N11 C14 C13 . . . . -159.5(3) ?
Cu2 N2 C3 C4 3_766 . . . -165.5(2) ?
Cu2 N12 C13 C14 2_646 . . . 172.4(3) ?
N1 C1 C2 N2 . . . . 0.2(4) ?
N1 C1 C2 C6 . . . . -179.0(3) ?
C1 N1 C4 C3 . . . . -2.2(4) ?
C1 C2 N2 Cu2 . . . 3_766 165.1(2) ?
C1 C2 N2 C3 . . . . -2.7(4) ?
C2 N2 C3 C4 . . . . 2.7(4) ?
N2 C3 C4 N1 . . . . -0.2(4) ?
C4 N1 C1 C2 . . . . 2.2(4) ?
C4 N1 C1 C5 . . . . -177.8(2) ?
C5 C1 C2 N2 . . . . -179.7(3) ?
C5 C1 C2 C6 . . . . 1.0(4) ?
C6 C2 N2 Cu2 . . . 3_766 -15.6(4) ?
C6 C2 N2 C3 . . . . 176.6(3) ?
N11 C11 C12 N12 . . . . 2.2(5) ?
N11 C11 C12 C16 . . . . -176.7(3) ?
C11 N11 C14 C13 . . . . 2.0(5) ?
C11 C12 N12 Cu2 . . . 2_646 -174.2(2) ?
C11 C12 N12 C13 . . . . 1.8(4) ?
C12 N12 C13 C14 . . . . -3.9(5) ?
N12 C13 C14 N11 . . . . 2.1(5) ?
C14 N11 C11 C12 . . . . -4.1(4) ?
C14 N11 C11 C15 . . . . 177.7(3) ?
C15 C11 C12 N12 . . . . -179.5(3) ?
C15 C11 C12 C16 . . . . 1.5(5) ?
C16 C12 N12 Cu2 . . . 2_646 4.7(4) ?
C16 C12 N12 C13 . . . . -179.2(3) ?
